data_2214513
loop_
_publ_author_name
'Marjani, Katayoon'
'Sharifi Moghadam, Mahmood'
'Arazi, Omid'
'Mousavi, Mohsen'

_publ_section_title
;
 5,5-Dimethyl-3,4-di-<i>p</i>-tolylcyclopent-2-enone
;
_journal_coeditor_code BI2205
_journal_issue 8
_journal_name_full 'Acta Crystallographica Section E'
_journal_page_first o3519
_journal_page_last o3519
_journal_paper_doi 10.1107/S1600536807034289
_journal_volume 63
_journal_year 2007
_chemical_formula_iupac 'C21 H22 O'
_chemical_formula_moiety 'C21 H22 O'
_chemical_formula_sum 'C21 H22 O'
_chemical_formula_weight 290.39
_chemical_name_systematic
;
5,5-Dimethyl-3,4-di-<i>p</i>-tolylcyclopent-2-enone
;
_space_group_IT_number 9
_symmetry_cell_setting monoclinic
_symmetry_space_group_name_Hall 'C -2yc'
_symmetry_space_group_name_H-M 'C 1 c 1'
_atom_sites_solution_hydrogens geom
_atom_sites_solution_primary direct
_atom_sites_solution_secondary difmap
_cell_angle_alpha 90.00
_cell_angle_beta 130.426(5)
_cell_angle_gamma 90.00
_cell_formula_units_Z 4
_cell_length_a 14.8886(8)
_cell_length_b 13.8910(8)
_cell_length_c 10.3902(6)
_cell_measurement_reflns_used 6448
_cell_measurement_temperature 100(2)
_cell_measurement_theta_max 30.05
_cell_measurement_theta_min 2.32
_cell_volume 1635.8(2)
_computing_cell_refinement 'SAINT-Plus (Bruker, 2001)'
_computing_data_collection 'APEX2 (Bruker, 2005)'
_computing_data_reduction SAINT-Plus
_computing_molecular_graphics SHELXTL
_computing_publication_material SHELXTL
_computing_structure_refinement SHELXTL
_computing_structure_solution 'SHELXTL (Sheldrick, 2001)'
_diffrn_ambient_temperature 100(2)
_diffrn_measured_fraction_theta_full 0.985
_diffrn_measured_fraction_theta_max 0.985
_diffrn_measurement_device_type 'Bruker SMART APEXII CCD area-detector'
_diffrn_measurement_method '\f and \w'
_diffrn_radiation_monochromator graphite
_diffrn_radiation_source 'fine-focus sealed tube'
_diffrn_radiation_type MoK\a
_diffrn_radiation_wavelength 0.71073
_diffrn_reflns_av_R_equivalents 0.0233
_diffrn_reflns_av_sigmaI/netI 0.0171
_diffrn_reflns_limit_h_max 20
_diffrn_reflns_limit_h_min -20
_diffrn_reflns_limit_k_max 19
_diffrn_reflns_limit_k_min -19
_diffrn_reflns_limit_l_max 14
_diffrn_reflns_limit_l_min -14
_diffrn_reflns_number 10447
_diffrn_reflns_theta_full 30.05
_diffrn_reflns_theta_max 30.05
_diffrn_reflns_theta_min 2.32
_diffrn_standards_number 0
_exptl_absorpt_coefficient_mu 0.070
_exptl_absorpt_correction_T_max 0.989
_exptl_absorpt_correction_T_min 0.979
_exptl_absorpt_correction_type multi-scan
_exptl_absorpt_process_details '(SADABS; Sheldrick, 2003)'
_exptl_crystal_colour colourless
_exptl_crystal_density_diffrn 1.179
_exptl_crystal_density_method 'not measured'
_exptl_crystal_description prism
_exptl_crystal_F_000 624
_exptl_crystal_size_max 0.30
_exptl_crystal_size_mid 0.20
_exptl_crystal_size_min 0.20
_refine_diff_density_max 0.295
_refine_diff_density_min -0.221
_refine_ls_extinction_method none
_refine_ls_goodness_of_fit_ref 1.008
_refine_ls_hydrogen_treatment constr
_refine_ls_matrix_type full
_refine_ls_number_parameters 203
_refine_ls_number_reflns 2365
_refine_ls_number_restraints 2
_refine_ls_restrained_S_all 1.007
_refine_ls_R_factor_all 0.0337
_refine_ls_R_factor_gt 0.0329
_refine_ls_shift/su_max 0.000
_refine_ls_shift/su_mean 0.000
_refine_ls_structure_factor_coef Fsqd
_refine_ls_weighting_details 'calc w = 1/[\s^2^(Fo^2^)+(0.068P)^2^+0.2P] where P=(Fo^2^+2Fc^2^)/3'
_refine_ls_weighting_scheme calc
_refine_ls_wR_factor_gt 0.0852
_refine_ls_wR_factor_ref 0.0865
_reflns_number_gt 2318
_reflns_number_total 2365
_reflns_threshold_expression I>2\s(I)
_cod_data_source_file bi2205.cif
_cod_data_source_block I
_cod_original_sg_symbol_H-M 'C c'
_cod_database_code 2214513
_cod_database_fobs_code 2214513

loop_
_symmetry_equiv_pos_as_xyz
'x, y, z'
'x, -y, z+1/2'
'x+1/2, y+1/2, z'
'x+1/2, -y+1/2, z+1/2'

loop_
_atom_site_type_symbol
_atom_site_label
_atom_site_fract_x
_atom_site_fract_y
_atom_site_fract_z
_atom_site_U_iso_or_equiv
_atom_site_adp_type
_atom_site_calc_flag
_atom_site_refinement_flags
_atom_site_occupancy
O O1 0.29633(12) 0.50200(8) 0.22848(18) 0.0343(3) Uani d . 1
C C1 0.27003(12) 0.42152(10) 0.16715(19) 0.0227(3) Uani d . 1
C C2 0.25295(12) 0.39032(9) 0.01826(18) 0.0212(2) Uani d . 1
H H2A 0.2673 0.4290 -0.0422 0.025 Uiso calc R 1
C C3 0.21383(10) 0.29855(9) -0.02097(15) 0.0161(2) Uani d . 1
C C4 0.20845(10) 0.25363(8) 0.10639(15) 0.0149(2) Uani d . 1
H H4A 0.1242 0.2374 0.0467 0.018 Uiso calc R 1
C C5 0.24629(11) 0.33618(9) 0.23522(16) 0.0183(2) Uani d . 1
C C6 0.17742(11) 0.24495(9) -0.16999(15) 0.0160(2) Uani d . 1
C C7 0.22584(12) 0.26583(9) -0.24578(16) 0.0193(2) Uani d . 1
H H7A 0.2835 0.3151 -0.2002 0.023 Uiso calc R 1
C C8 0.18999(13) 0.21489(11) -0.38715(17) 0.0220(3) Uani d . 1
H H8A 0.2249 0.2289 -0.4357 0.026 Uiso calc R 1
C C9 0.10359(12) 0.14339(10) -0.45960(16) 0.0213(2) Uani d . 1
C C10 0.05415(12) 0.12320(10) -0.38551(16) 0.0200(2) Uani d . 1
H H10A -0.0057 0.0756 -0.4341 0.024 Uiso calc R 1
C C11 0.09185(11) 0.17215(9) -0.24115(16) 0.0178(2) Uani d . 1
H H11A 0.0592 0.1561 -0.1900 0.021 Uiso calc R 1
C C12 0.06775(16) 0.08719(14) -0.6102(2) 0.0316(3) Uani d . 1
H H12A 0.0531 0.1316 -0.6953 0.047 Uiso calc R 1
H H12B -0.0043 0.0508 -0.6586 0.047 Uiso calc R 1
H H12C 0.1311 0.0425 -0.5749 0.047 Uiso calc R 1
C C13 0.28004(10) 0.16155(8) 0.18249(14) 0.0144(2) Uani d . 1
C C14 0.37655(10) 0.14336(9) 0.19216(15) 0.0158(2) Uani d . 1
H H14A 0.3982 0.1893 0.1488 0.019 Uiso calc R 1
C C15 0.44137(10) 0.05868(9) 0.26474(15) 0.0171(2) Uani d . 1
H H15A 0.5054 0.0469 0.2674 0.021 Uiso calc R 1
C C16 0.41375(11) -0.00923(9) 0.33366(16) 0.0180(2) Uani d . 1
C C17 0.31813(12) 0.00912(10) 0.32504(16) 0.0200(2) Uani d . 1
H H17A 0.2981 -0.0358 0.3719 0.024 Uiso calc R 1
C C18 0.25136(11) 0.09263(9) 0.24840(16) 0.0184(2) Uani d . 1
H H18A 0.1850 0.1028 0.2409 0.022 Uiso calc R 1
C C19 0.48622(13) -0.09959(11) 0.4148(2) 0.0274(3) Uani d . 1
H H19A 0.4690 -0.1299 0.4819 0.041 Uiso calc R 1
H H19B 0.5703 -0.0833 0.4884 0.041 Uiso calc R 1
H H19C 0.4665 -0.1443 0.3267 0.041 Uiso calc R 1
C C20 0.14578(12) 0.36188(10) 0.23427(18) 0.0230(3) Uani d . 1
H H20A 0.1690 0.4173 0.3085 0.034 Uiso calc R 1
H H20B 0.1292 0.3068 0.2749 0.034 Uiso calc R 1
H H20C 0.0749 0.3780 0.1189 0.034 Uiso calc R 1
C C21 0.35969(13) 0.31701(12) 0.41703(19) 0.0299(3) Uani d . 1
H H21A 0.3807 0.3746 0.4860 0.045 Uiso calc R 1
H H21B 0.4239 0.3013 0.4171 0.045 Uiso calc R 1
H H21C 0.3470 0.2629 0.4641 0.045 Uiso calc R 1

loop_
_atom_site_aniso_label
_atom_site_aniso_U_11
_atom_site_aniso_U_22
_atom_site_aniso_U_33
_atom_site_aniso_U_12
_atom_site_aniso_U_13
_atom_site_aniso_U_23
O1 0.0359(6) 0.0203(5) 0.0508(7) -0.0077(4) 0.0300(6) -0.0128(5)
C1 0.0175(5) 0.0175(5) 0.0314(6) -0.0010(4) 0.0152(5) -0.0035(5)
C2 0.0192(6) 0.0153(5) 0.0287(6) 0.0007(4) 0.0154(5) 0.0013(5)
C3 0.0135(5) 0.0145(5) 0.0190(5) 0.0027(4) 0.0100(5) 0.0025(4)
C4 0.0139(5) 0.0130(5) 0.0171(5) 0.0015(4) 0.0098(4) -0.0007(4)
C5 0.0154(5) 0.0165(5) 0.0195(5) 0.0009(4) 0.0097(5) -0.0042(4)
C6 0.0152(5) 0.0157(5) 0.0172(5) 0.0037(4) 0.0106(5) 0.0046(4)
C7 0.0177(5) 0.0196(5) 0.0204(6) 0.0016(4) 0.0123(5) 0.0060(4)
C8 0.0224(6) 0.0273(6) 0.0202(6) 0.0022(5) 0.0156(5) 0.0060(5)
C9 0.0194(6) 0.0276(6) 0.0168(5) 0.0024(5) 0.0117(5) 0.0021(5)
C10 0.0190(6) 0.0229(6) 0.0193(5) -0.0007(5) 0.0130(5) -0.0004(5)
C11 0.0174(5) 0.0188(5) 0.0194(5) 0.0005(4) 0.0129(5) 0.0010(4)
C12 0.0326(7) 0.0450(9) 0.0234(6) -0.0059(7) 0.0209(6) -0.0072(6)
C13 0.0136(5) 0.0137(5) 0.0151(5) 0.0003(4) 0.0090(4) -0.0002(4)
C14 0.0147(5) 0.0154(5) 0.0184(5) 0.0013(4) 0.0112(4) 0.0019(4)
C15 0.0145(5) 0.0167(5) 0.0200(5) 0.0018(4) 0.0112(5) 0.0011(4)
C16 0.0164(5) 0.0150(5) 0.0174(5) 0.0011(4) 0.0087(4) 0.0011(4)
C17 0.0216(6) 0.0186(5) 0.0216(6) -0.0002(4) 0.0148(5) 0.0035(4)
C18 0.0183(5) 0.0198(6) 0.0218(6) 0.0012(4) 0.0151(5) 0.0018(4)
C19 0.0234(7) 0.0192(6) 0.0338(7) 0.0066(5) 0.0159(6) 0.0097(5)
C20 0.0232(6) 0.0230(6) 0.0275(6) 0.0023(5) 0.0185(6) -0.0040(5)
C21 0.0208(6) 0.0284(7) 0.0220(6) 0.0032(5) 0.0057(5) -0.0078(5)

loop_
_atom_type_symbol
_atom_type_description
_atom_type_scat_dispersion_real
_atom_type_scat_dispersion_imag
_atom_type_scat_source
C C 0.0033 0.0016 'International Tables Vol C Tables 4.2.6.8 and 6.1.1.4'
H H 0.0000 0.0000 'International Tables Vol C Tables 4.2.6.8 and 6.1.1.4'
O O 0.0106 0.0060 'International Tables Vol C Tables 4.2.6.8 and 6.1.1.4'

loop_
_geom_angle_atom_site_label_1
_geom_angle_atom_site_label_2
_geom_angle_atom_site_label_3
_geom_angle
O1 C1 C2 127.00(14)
O1 C1 C5 124.03(14)
C2 C1 C5 108.96(11)
C3 C2 C1 110.15(12)
C3 C2 H2A 124.9
C1 C2 H2A 124.9
C2 C3 C6 126.09(12)
C2 C3 C4 112.52(11)
C6 C3 C4 121.38(10)
C3 C4 C13 112.71(10)
C3 C4 C5 104.62(10)
C13 C4 C5 115.49(10)
C3 C4 H4A 107.9
C13 C4 H4A 107.9
C5 C4 H4A 107.9
C20 C5 C21 109.80(12)
C20 C5 C1 109.45(10)
C21 C5 C1 107.65(12)
C20 C5 C4 110.92(10)
C21 C5 C4 115.12(11)
C1 C5 C4 103.58(10)
C7 C6 C11 118.39(11)
C7 C6 C3 121.01(12)
C11 C6 C3 120.60(11)
C8 C7 C6 120.31(12)
C8 C7 H7A 119.8
C6 C7 H7A 119.8
C7 C8 C9 121.37(12)
C7 C8 H8A 119.3
C9 C8 H8A 119.3
C10 C9 C8 118.44(13)
C10 C9 C12 120.77(13)
C8 C9 C12 120.75(13)
C11 C10 C9 120.54(12)
C11 C10 H10A 119.7
C9 C10 H10A 119.7
C10 C11 C6 120.92(12)
C10 C11 H11A 119.5
C6 C11 H11A 119.5
C9 C12 H12A 109.5
C9 C12 H12B 109.5
H12A C12 H12B 109.5
C9 C12 H12C 109.5
H12A C12 H12C 109.5
H12B C12 H12C 109.5
C18 C13 C14 117.93(11)
C18 C13 C4 119.93(11)
C14 C13 C4 122.13(11)
C15 C14 C13 120.73(11)
C15 C14 H14A 119.6
C13 C14 H14A 119.6
C14 C15 C16 121.11(11)
C14 C15 H15A 119.4
C16 C15 H15A 119.4
C17 C16 C15 118.17(11)
C17 C16 C19 121.37(12)
C15 C16 C19 120.45(12)
C16 C17 C18 120.70(11)
C16 C17 H17A 119.6
C18 C17 H17A 119.6
C17 C18 C13 121.32(11)
C17 C18 H18A 119.3
C13 C18 H18A 119.3
C16 C19 H19A 109.5
C16 C19 H19B 109.5
H19A C19 H19B 109.5
C16 C19 H19C 109.5
H19A C19 H19C 109.5
H19B C19 H19C 109.5
C5 C20 H20A 109.5
C5 C20 H20B 109.5
H20A C20 H20B 109.5
C5 C20 H20C 109.5
H20A C20 H20C 109.5
H20B C20 H20C 109.5
C5 C21 H21A 109.5
C5 C21 H21B 109.5
H21A C21 H21B 109.5
C5 C21 H21C 109.5
H21A C21 H21C 109.5
H21B C21 H21C 109.5

loop_
_geom_bond_atom_site_label_1
_geom_bond_atom_site_label_2
_geom_bond_distance
O1 C1 1.2189(17)
C1 C2 1.461(2)
C1 C5 1.5344(19)
C2 C3 1.3500(17)
C2 H2A 0.950
C3 C6 1.4687(17)
C3 C4 1.5113(17)
C4 C13 1.5179(16)
C4 C5 1.5640(17)
C4 H4A 1.000
C5 C20 1.5322(18)
C5 C21 1.5342(19)
C6 C7 1.4001(17)
C6 C11 1.4037(17)
C7 C8 1.388(2)
C7 H7A 0.950
C8 C9 1.397(2)
C8 H8A 0.950
C9 C10 1.3957(18)
C9 C12 1.503(2)
C10 C11 1.3912(18)
C10 H10A 0.950
C11 H11A 0.950
C12 H12A 0.980
C12 H12B 0.980
C12 H12C 0.980
C13 C18 1.3954(16)
C13 C14 1.3970(16)
C14 C15 1.3927(16)
C14 H14A 0.950
C15 C16 1.3978(17)
C15 H15A 0.950
C16 C17 1.3908(18)
C16 C19 1.5067(18)
C17 C18 1.3933(17)
C17 H17A 0.950
C18 H18A 0.950
C19 H19A 0.980
C19 H19B 0.980
C19 H19C 0.980
C20 H20A 0.980
C20 H20B 0.980
C20 H20C 0.980
C21 H21A 0.980
C21 H21B 0.980
C21 H21C 0.980

loop_
_geom_hbond_atom_site_label_D
_geom_hbond_atom_site_label_H
_geom_hbond_atom_site_label_A
_geom_hbond_site_symmetry_A
_geom_hbond_distance_DH
_geom_hbond_distance_HA
_geom_hbond_distance_DA
_geom_hbond_angle_DHA
_geom_hbond_publ_flag
C12 H12B O1 3_444 0.98 2.48 3.429(3) 164 y
C17 H17 Cg 2_555 0.95 2.86 3.477(2) 123 y

loop_
_geom_torsion_atom_site_label_1
_geom_torsion_atom_site_label_2
_geom_torsion_atom_site_label_3
_geom_torsion_atom_site_label_4
_geom_torsion
O1 C1 C2 C3 -174.33(14)
C5 C1 C2 C3 4.22(15)
C1 C2 C3 C6 174.66(12)
C1 C2 C3 C4 -4.37(15)
C2 C3 C4 C13 -123.54(11)
C6 C3 C4 C13 57.38(14)
C2 C3 C4 C5 2.71(14)
C6 C3 C4 C5 -176.37(10)
O1 C1 C5 C20 57.90(18)
C2 C1 C5 C20 -120.70(11)
O1 C1 C5 C21 -61.39(17)
C2 C1 C5 C21 120.00(12)
O1 C1 C5 C4 176.25(14)
C2 C1 C5 C4 -2.35(13)
C3 C4 C5 C20 117.27(11)
C13 C4 C5 C20 -118.23(12)
C3 C4 C5 C21 -117.30(13)
C13 C4 C5 C21 7.20(17)
C3 C4 C5 C1 -0.06(12)
C13 C4 C5 C1 124.44(11)
C2 C3 C6 C7 28.61(19)
C4 C3 C6 C7 -152.43(12)
C2 C3 C6 C11 -150.58(13)
C4 C3 C6 C11 28.37(17)
C11 C6 C7 C8 -0.41(18)
C3 C6 C7 C8 -179.62(12)
C6 C7 C8 C9 1.4(2)
C7 C8 C9 C10 -0.6(2)
C7 C8 C9 C12 -178.52(14)
C8 C9 C10 C11 -1.1(2)
C12 C9 C10 C11 176.80(13)
C9 C10 C11 C6 2.1(2)
C7 C6 C11 C10 -1.31(18)
C3 C6 C11 C10 177.91(12)
C3 C4 C13 C18 -155.44(11)
C5 C4 C13 C18 84.38(14)
C3 C4 C13 C14 25.73(15)
C5 C4 C13 C14 -94.45(14)
C18 C13 C14 C15 0.32(17)
C4 C13 C14 C15 179.17(11)
C13 C14 C15 C16 -1.64(18)
C14 C15 C16 C17 1.20(18)
C14 C15 C16 C19 -178.81(12)
C15 C16 C17 C18 0.54(19)
C19 C16 C17 C18 -179.46(13)
C16 C17 C18 C13 -1.87(19)
C14 C13 C18 C17 1.42(18)
C4 C13 C18 C17 -177.46(11)
